data_9000247
loop_
_publ_author_name
'Prince E'

_publ_section_title
;
 Refinement of the crystal structure of apophyllite III. Determination of the
 hydrogen positions by neutron diffraction
;
_journal_name_full 'American Mineralogist'
_journal_page_first 1243
_journal_page_last 1251
_journal_volume 56
_journal_year 1971
_chemical_compound_source 'Centerville, Virginia, USA'
_chemical_formula_sum 'Ca4 F H16 K O28 Si8'
_chemical_name_mineral Fluorapophyllite
_space_group_IT_number 128
_symmetry_space_group_name_Hall '-P 4 2n'
_symmetry_space_group_name_H-M 'P 4/m n c'
_cell_angle_alpha 90
_cell_angle_beta 90
_cell_angle_gamma 90
_cell_length_a 8.96
_cell_length_b 8.96
_cell_length_c 15.80
_cell_formula_units_Z 2
_cell_volume 1268.449
_database_code_amcsd 0000257
_exptl_crystal_density_diffrn 2.375
_cod_original_formula_sum 'K Ca4 Si8 O28 F H16'
_cod_database_code 9000247

loop_
_space_group_symop_operation_xyz
x,y,z
1/2-y,1/2-x,1/2+z
1/2+y,1/2+x,1/2-z
y,-x,-z
-y,x,z
1/2+x,1/2-y,1/2+z
1/2-x,1/2+y,1/2-z
x,y,-z
-x,-y,z
1/2+y,1/2+x,1/2+z
1/2-y,1/2-x,1/2-z
-y,x,-z
y,-x,z
1/2-x,1/2+y,1/2+z
1/2+x,1/2-y,1/2-z
-x,-y,-z

loop_
_atom_site_aniso_label
_atom_site_aniso_U_11
_atom_site_aniso_U_22
_atom_site_aniso_U_33
_atom_site_aniso_U_12
_atom_site_aniso_U_13
_atom_site_aniso_U_23
K 0.01773 0.01773 0.04812 0.00000 0.00000 0.00000
Ca 0.01051 0.01001 0.01000 -0.00101 0.00000 0.00000
Si 0.00532 0.00722 0.00836 -0.00025 -0.00025 0.00076
O1 0.00811 0.00811 0.01076 -0.00025 -0.00253 -0.00253
O2 0.00747 0.01355 0.01748 0.00431 -0.00139 -0.00329
O3 0.01380 0.01330 0.00545 -0.00013 -0.00038 -0.00025
F 0.00709 0.00709 0.02039 0.00000 0.00000 0.00000
O4 0.03103 0.01431 0.01862 -0.00076 0.00139 -0.00367
H1 0.02533 0.03293 0.03293 -0.00126 0.00456 -0.00076
H2 0.06332 0.03293 0.01647 0.00000 -0.00633 0.00127
H3 0.08992 0.08992 0.03546 0.00000 0.00000 0.00000

loop_
_atom_site_label
_atom_site_fract_x
_atom_site_fract_y
_atom_site_fract_z
_atom_site_occupancy
K 0.00000 0.00000 0.50000 1.00000
Ca 0.11100 0.24730 0.00000 1.00000
Si 0.22670 0.08660 0.18960 1.00000
O1 0.36360 0.13640 0.25000 1.00000
O2 0.08460 0.18970 0.21690 1.00000
O3 0.26570 0.10180 0.09240 1.00000
F 0.00000 0.00000 0.00000 1.00000
O4 0.21540 0.45000 0.08930 1.00000
H1 0.44900 0.17300 0.08890 1.00000
H2 0.22440 0.42550 0.14810 0.87500
H3 0.00000 0.00000 0.06510 0.50000

loop_
_cod_related_entry_id
_cod_related_entry_database
_cod_related_entry_code
1 AMCSD 0000257
